data_1509201
loop_
_publ_author_name
'Aksel'rud, L.G.'
'Prots', Yu.M.'
'Jemetio, J.P.F.'
'Demchyna, R.'
'Doert, T.'
'Grin', Yu.'
'Schnelle, W.'
'Kuz'ma, Yu.B.'

_publ_section_title
;
 Ce Ag As2 - a new derivative of the Hf Cu Si2 type of structure:
 synthesis, crystal structure and magnetic properties
;
_journal_name_full 'Zeitschrift fuer Anorganische und Allgemeine Chemie'
_journal_page_first 635
_journal_page_last 641
_journal_paper_doi 10.1002/zaac.200300399
_journal_volume 630
_journal_year 2004
_chemical_formula_sum 'Ag As2 Ce'
_chemical_name_systematic 'Ce (Ag As2)'
_space_group_IT_number 57
_symmetry_space_group_name_Hall '-P 2ac 2a'
_symmetry_space_group_name_H-M 'P m c a'
_cell_angle_alpha 90
_cell_angle_beta 90
_cell_angle_gamma 90
_cell_formula_units_Z 8
_cell_length_a 5.7586
_cell_length_b 5.7852
_cell_length_c 21.066
_cell_volume 701.806
_citation_journal_id_ASTM ZAACAB
_cod_data_source_file silver1-2_37.cif
_cod_data_source_block Ag1As2Ce1
_cod_original_cell_volume 701.8065
_cod_original_sg_symbol_Hall '-P 2c 2b (z,x,y)'
_cod_original_formula_sum 'Ag1 As2 Ce1'
_cod_database_code 1509201

loop_
_symmetry_equiv_pos_as_xyz
x,y,z
x+1/2,-y,-z
-x,y,-z+1/2
-x+1/2,-y,z+1/2
-x,-y,-z
-x-1/2,y,z
x,-y,z-1/2
x-1/2,y,-z-1/2

loop_
_atom_site_label
_atom_site_type_symbol
_atom_site_fract_x
_atom_site_fract_y
_atom_site_fract_z
_atom_site_occupancy
_atom_site_U_iso_or_equiv
Ag2 Ag 0 0.26254 0.25 1 0.0
Ce2 Ce 0.25 0.48637 0.882083 1 0.0
As1 As 0.25 0.48689 0.66214 1 0.0
As2 As 0.25 0.98638 0.83863 1 0.0
Ce1 Ce 0.25 0.01254 0.113624 1 0.0
Ag1 Ag 0.5 0.23493 0.75 1 0.0
As3 As 0.47255 0.27686 0.49912 1 0.0
